data_7040497
loop_
_publ_author_name
'Levin, Jessica R.'
'Cheisson, Thibault'
'Carroll, Patrick J.'
'Schelter, Eric J.'

_publ_section_title
;
 Accessing relatively electron poor cerium(iv) hydrazido complexes by
 lithium cation promoted ligand reduction.
;
_journal_issue 38
_journal_name_full 'Dalton transactions (Cambridge, England : 2003)'
_journal_page_first 15249
_journal_page_last 15258
_journal_paper_doi 10.1039/c6dt03154d
_journal_volume 45
_journal_year 2016
_chemical_formula_sum 'C80 H64 Ce F48 Li4 N8 O4'
_chemical_formula_weight 2281.27
_space_group_IT_number 14
_symmetry_cell_setting monoclinic
_symmetry_Int_Tables_number 14
_symmetry_space_group_name_Hall '-P 2yn'
_symmetry_space_group_name_H-M 'P 1 21/n 1'
_atom_sites_solution_hydrogens geom
_atom_sites_solution_primary direct
_audit_creation_method SHELXL-97
_audit_update_record
;
2016-08-06 deposited with the CCDC.
2016-08-24 downloaded from the CCDC.
;
_cell_angle_alpha 90.00
_cell_angle_beta 95.418(4)
_cell_angle_gamma 90.00
_cell_formula_units_Z 4
_cell_length_a 16.1545(12)
_cell_length_b 16.2394(11)
_cell_length_c 41.225(3)
_cell_measurement_temperature 100(1)
_cell_volume 10766.6(13)
_computing_data_collection 'Bruker APEX2'
_computing_data_reduction 'Bruker SAINT'
_computing_structure_refinement 'SHELXL-97 (Sheldrick, 2008)'
_computing_structure_solution 'SHELXS-97 (Sheldrick, 2008)'
_diffrn_ambient_temperature 100(1)
_diffrn_measured_fraction_theta_full 0.992
_diffrn_measured_fraction_theta_max 0.992
_diffrn_measurement_device 'CCD Area Detector'
_diffrn_measurement_device_type 'Bruker APEXII'
_diffrn_measurement_method 'phi and omega scans'
_diffrn_radiation_monochromator graphite
_diffrn_radiation_source 'sealed tube'
_diffrn_radiation_type MoK\a
_diffrn_radiation_wavelength 0.71073
_diffrn_reflns_av_R_equivalents 0.0627
_diffrn_reflns_av_sigmaI/netI 0.0446
_diffrn_reflns_limit_h_max 21
_diffrn_reflns_limit_h_min -21
_diffrn_reflns_limit_k_max 21
_diffrn_reflns_limit_k_min -21
_diffrn_reflns_limit_l_max 53
_diffrn_reflns_limit_l_min -53
_diffrn_reflns_number 167870
_diffrn_reflns_theta_full 27.59
_diffrn_reflns_theta_max 27.59
_diffrn_reflns_theta_min 1.35
_exptl_absorpt_coefficient_mu 0.551
_exptl_absorpt_correction_T_max 0.7456
_exptl_absorpt_correction_T_min 0.6043
_exptl_absorpt_correction_type multi-scan
_exptl_absorpt_process_details '(SADABS; Sheldrick, 2007)'
_exptl_crystal_density_diffrn 1.407
_exptl_crystal_density_method 'not measured'
_exptl_crystal_description prism
_exptl_crystal_F_000 4536
_exptl_crystal_size_max 0.42
_exptl_crystal_size_mid 0.30
_exptl_crystal_size_min 0.15
_refine_diff_density_max 2.402
_refine_diff_density_min -3.994
_refine_diff_density_rms 0.149
_refine_ls_extinction_method none
_refine_ls_goodness_of_fit_ref 1.066
_refine_ls_hydrogen_treatment constr
_refine_ls_matrix_type full
_refine_ls_number_parameters 1403
_refine_ls_number_reflns 24734
_refine_ls_number_restraints 430
_refine_ls_restrained_S_all 1.066
_refine_ls_R_factor_all 0.1322
_refine_ls_R_factor_gt 0.1148
_refine_ls_shift/su_max 0.000
_refine_ls_shift/su_mean 0.000
_refine_ls_structure_factor_coef Fsqd
_refine_ls_weighting_details 'calc w=1/[\s^2^(Fo^2^)+(0.0629P)^2^+139.3439P] where P=(Fo^2^+2Fc^2^)/3'
_refine_ls_weighting_scheme calc
_refine_ls_wR_factor_gt 0.2643
_refine_ls_wR_factor_ref 0.2720
_reflns_number_gt 19393
_reflns_number_total 24734
_reflns_threshold_expression >2sigma(I)
_cod_data_source_file c6dt03154d2.cif
_cod_data_source_block CMPD4
_cod_depositor_comments 'Adding full bibliography for 7040494--7040497.cif.'
_cod_original_sg_symbol_H-M 'P 21/n     '
_cod_database_code 7040497

loop_
_symmetry_equiv_pos_as_xyz
'x, y, z'
'-x+1/2, y+1/2, -z+1/2'
'-x, -y, -z'
'x-1/2, -y-1/2, z-1/2'

loop_
_atom_site_label
_atom_site_type_symbol
_atom_site_fract_x
_atom_site_fract_y
_atom_site_fract_z
_atom_site_U_iso_or_equiv
_atom_site_adp_type
_atom_site_occupancy
_atom_site_symmetry_multiplicity
_atom_site_calc_flag
_atom_site_refinement_flags
_atom_site_disorder_assembly
_atom_site_disorder_group
Ce1 Ce 0.46961(2) 0.23528(3) 0.135049(11) 0.03324(12) Uani 1 1 d . . .
F1 F 0.3499(5) 0.3513(5) -0.01728(16) 0.095(2) Uani 1 1 d . . .
F2 F 0.3259(5) 0.2230(4) -0.01156(17) 0.096(2) Uani 1 1 d . . .
F3 F 0.2298(5) 0.3039(6) -0.03035(16) 0.108(3) Uani 1 1 d . . .
F7 F 0.2724(5) 0.6244(4) 0.09244(19) 0.091(2) Uani 1 1 d . . .
F8 F 0.2705(5) 0.7050(4) 0.1336(2) 0.092(2) Uani 1 1 d . . .
F9 F 0.3853(4) 0.6799(4) 0.1143(2) 0.096(3) Uani 1 1 d . . .
F10 F 0.2648(3) 0.5492(4) 0.24091(16) 0.0732(18) Uani 1 1 d . . .
F11 F 0.3922(4) 0.5900(4) 0.24515(16) 0.0731(18) Uani 1 1 d . . .
F12 F 0.3634(4) 0.4621(4) 0.25103(14) 0.0661(15) Uani 1 1 d . . .
F13 F 0.5140(4) 0.1490(5) 0.27588(15) 0.093(2) Uani 1 1 d . . .
F14 F 0.5168(5) 0.0256(5) 0.29029(16) 0.099(3) Uani 1 1 d . . .
F15 F 0.4076(4) 0.0938(5) 0.29247(14) 0.083(2) Uani 1 1 d . . .
F16 F 0.4295(4) -0.1619(3) 0.16950(17) 0.0750(18) Uani 1 1 d . . .
F17 F 0.4006(4) -0.1884(3) 0.21859(16) 0.0705(17) Uani 1 1 d . . .
F18 F 0.3043(4) -0.1515(3) 0.18096(16) 0.0687(16) Uani 1 1 d . . .
F22 F 0.1161(5) 0.0179(5) 0.03241(18) 0.101(3) Uani 1 1 d . . .
F23 F 0.0701(5) 0.1403(6) 0.02786(19) 0.107(3) Uani 1 1 d . . .
F24 F 0.1960(4) 0.1139(5) 0.01976(15) 0.0822(19) Uani 1 1 d . . .
F25 F 0.9003(6) 0.2853(6) 0.1718(3) 0.154(5) Uani 1 1 d . . .
F26 F 0.8781(5) 0.3995(8) 0.1845(2) 0.148(5) Uani 1 1 d . . .
F27 F 0.9538(4) 0.3827(7) 0.1488(2) 0.133(4) Uani 1 1 d . . .
F28 F 0.8209(4) 0.3496(5) 0.03217(15) 0.0761(18) Uani 1 1 d . . .
F29 F 0.7859(5) 0.4735(4) 0.04172(17) 0.091(2) Uani 1 1 d . . .
F30 F 0.6946(4) 0.3867(4) 0.02486(14) 0.0661(15) Uani 1 1 d . . .
F31 F 0.6140(4) 0.3401(6) 0.29170(15) 0.103(3) Uani 1 1 d . . .
F32 F 0.5381(7) 0.4442(5) 0.29784(17) 0.116(3) Uani 1 1 d . . .
F33 F 0.4829(4) 0.3342(6) 0.27974(16) 0.102(3) Uani 1 1 d . . .
F34 F 0.5835(4) 0.6529(3) 0.22187(16) 0.0728(17) Uani 1 1 d . . .
F35 F 0.6530(4) 0.6189(3) 0.18161(17) 0.0733(17) Uani 1 1 d . . .
F36 F 0.5196(4) 0.6271(3) 0.17543(16) 0.0716(17) Uani 1 1 d . . .
F40 F 0.7260(4) -0.1024(5) 0.22777(16) 0.083(2) Uani 1 1 d . . .
F41 F 0.6023(4) -0.1401(4) 0.23337(16) 0.0729(18) Uani 1 1 d . . .
F42 F 0.6375(4) -0.0134(4) 0.24243(14) 0.0660(15) Uani 1 1 d . . .
F43 F 0.5080(4) 0.1993(4) -0.02073(14) 0.0710(16) Uani 1 1 d . . .
F44 F 0.5319(4) 0.3164(3) 0.00179(13) 0.0599(14) Uani 1 1 d . . .
F45 F 0.6195(4) 0.2608(4) -0.02709(13) 0.0687(16) Uani 1 1 d . . .
O1 O 0.2293(3) 0.2835(3) 0.19866(14) 0.0398(12) Uani 1 1 d . . .
O3 O 0.5153(4) 0.5007(3) 0.08227(16) 0.0513(15) Uani 1 1 d . . .
O4 O 0.7446(3) 0.1776(4) 0.19477(15) 0.0474(14) Uani 1 1 d . . .
N1 N 0.3866(4) 0.3442(4) 0.10575(16) 0.0341(13) Uani 1 1 d . . .
N2 N 0.3650(4) 0.3482(4) 0.13914(15) 0.0324(13) Uani 1 1 d . . .
N3 N 0.3675(4) 0.1563(4) 0.16345(15) 0.0320(12) Uani 1 1 d . . .
N4 N 0.3532(4) 0.1314(3) 0.12968(15) 0.0313(12) Uani 1 1 d . . .
N5 N 0.5847(4) 0.3385(4) 0.13219(15) 0.0318(12) Uani 1 1 d . . .
N6 N 0.5847(4) 0.3091(4) 0.16576(15) 0.0345(13) Uani 1 1 d . . .
N7 N 0.5754(4) 0.1226(3) 0.13519(15) 0.0314(12) Uani 1 1 d . . .
N8 N 0.5355(4) 0.1335(3) 0.10227(15) 0.0322(13) Uani 1 1 d . . .
C1 C 0.3199(5) 0.3362(4) 0.08265(19) 0.0399(17) Uani 1 1 d . . .
C2 C 0.3366(5) 0.3199(5) 0.0503(2) 0.0447(18) Uani 1 1 d . . .
H2 H 0.3913 0.3146 0.0453 0.059 Uiso 1 1 calc R . .
C3 C 0.2714(6) 0.3117(6) 0.0258(2) 0.048(2) Uani 1 1 d . . .
C4 C 0.1902(6) 0.3185(6) 0.0323(2) 0.052(2) Uani 1 1 d . . .
H4 H 0.1478 0.3119 0.0156 0.069 Uiso 1 1 calc R . .
C5 C 0.1707(5) 0.3354(5) 0.0641(2) 0.0450(19) Uani 1 1 d . A .
C6 C 0.2346(5) 0.3434(5) 0.0888(2) 0.0405(17) Uani 1 1 d . . .
H6 H 0.2217 0.3537 0.1099 0.054 Uiso 1 1 calc R . .
C7 C 0.2898(6) 0.2960(7) -0.0085(3) 0.059(2) Uani 1 1 d . . .
C8 C 0.0814(3) 0.3493(5) 0.07270(16) 0.072(2) Uani 1 1 d GU . .
F4 F 0.0653(6) 0.2914(5) 0.0933(2) 0.062(2) Uani 0.55 1 d PGU A 1
F5 F 0.0288(7) 0.3441(8) 0.04660(18) 0.086(3) Uani 0.55 1 d PGU A 1
F6 F 0.0742(5) 0.4215(5) 0.0863(3) 0.068(2) Uani 0.55 1 d PGU A 1
F4' F 0.0683(10) 0.3315(10) 0.1009(2) 0.076(3) Uani 0.45 1 d PGU A 2
F5' F 0.0321(10) 0.2905(8) 0.0524(3) 0.077(4) Uani 0.45 1 d PGU A 2
F6' F 0.0564(9) 0.4182(7) 0.0617(4) 0.090(3) Uani 0.45 1 d PGU A 2
C9 C 0.3574(4) 0.4279(4) 0.1514(2) 0.0365(17) Uani 1 1 d . . .
C10 C 0.3440(4) 0.4971(4) 0.1311(2) 0.0418(19) Uani 1 1 d . . .
H10 H 0.3455 0.4910 0.1087 0.056 Uiso 1 1 calc R . .
C11 C 0.3287(5) 0.5745(5) 0.1436(3) 0.048(2) Uani 1 1 d . . .
C12 C 0.3288(6) 0.5840(6) 0.1772(3) 0.061(3) Uani 1 1 d . . .
H12 H 0.3189 0.6354 0.1860 0.081 Uiso 1 1 calc R . .
C13 C 0.3435(5) 0.5174(5) 0.1973(2) 0.048(2) Uani 1 1 d . . .
C14 C 0.3575(4) 0.4409(5) 0.18499(19) 0.0361(16) Uani 1 1 d U . .
H14 H 0.3673 0.3967 0.1992 0.048 Uiso 1 1 calc R . .
C15 C 0.3148(7) 0.6459(5) 0.1217(3) 0.065(3) Uani 1 1 d . . .
C16 C 0.3417(6) 0.5284(6) 0.2333(3) 0.057(2) Uani 1 1 d . . .
C17 C 0.3884(4) 0.0945(5) 0.18521(19) 0.0350(16) Uani 1 1 d . . .
C18 C 0.4211(4) 0.1155(5) 0.21711(19) 0.0372(16) Uani 1 1 d . . .
H18 H 0.4312 0.1705 0.2224 0.049 Uiso 1 1 calc R . .
C19 C 0.4381(5) 0.0563(6) 0.2404(2) 0.048(2) Uani 1 1 d . . .
C20 C 0.4292(5) -0.0269(6) 0.2332(2) 0.048(2) Uani 1 1 d . . .
H20 H 0.4451 -0.0669 0.2487 0.064 Uiso 1 1 calc R . .
C21 C 0.3962(5) -0.0486(5) 0.2022(2) 0.046(2) Uani 1 1 d . . .
C22 C 0.3767(4) 0.0103(5) 0.1785(2) 0.0381(17) Uani 1 1 d . . .
H22 H 0.3556 -0.0061 0.1577 0.051 Uiso 1 1 calc R . .
C23 C 0.4704(6) 0.0810(7) 0.2740(2) 0.059(2) Uani 1 1 d . . .
C24 C 0.3835(7) -0.1374(6) 0.1932(3) 0.058(2) Uani 1 1 d . . .
C25 C 0.2694(5) 0.1250(4) 0.1189(2) 0.0370(16) Uani 1 1 d . . .
C26 C 0.2064(5) 0.1213(5) 0.1401(2) 0.0441(19) Uani 1 1 d . . .
H26 H 0.2210 0.1225 0.1624 0.059 Uiso 1 1 calc R . .
C27 C 0.1237(5) 0.1158(7) 0.1287(3) 0.059(3) Uani 1 1 d . B .
C28 C 0.1003(5) 0.1076(7) 0.0957(3) 0.064(3) Uani 1 1 d . . .
H28 H 0.0446 0.1016 0.0882 0.085 Uiso 1 1 calc R . .
C29 C 0.1614(6) 0.1085(5) 0.0740(2) 0.055(2) Uani 1 1 d . . .
C30 C 0.2454(5) 0.1190(5) 0.0855(2) 0.0411(17) Uani 1 1 d . . .
H30 H 0.2854 0.1222 0.0708 0.055 Uiso 1 1 calc R . .
C31 C 0.0613(4) 0.1078(6) 0.1549(2) 0.087(3) Uani 1 1 d GU . .
F19 F 0.0868(6) 0.0556(7) 0.1779(3) 0.088(3) Uani 0.60 1 d PGU B 1
F20 F -0.0118(5) 0.0850(8) 0.1414(3) 0.094(3) Uani 0.60 1 d PGU B 1
F21 F 0.0557(10) 0.1814(5) 0.1675(4) 0.104(4) Uani 0.60 1 d PGU B 1
F19' F 0.0394(12) 0.0542(9) 0.1630(6) 0.106(4) Uani 0.40 1 d PGU B 2
F20' F -0.0135(9) 0.1580(13) 0.1366(4) 0.102(4) Uani 0.40 1 d PGU B 2
F21' F 0.0754(15) 0.1763(11) 0.1778(6) 0.097(5) Uani 0.40 1 d PGU B 2
C32 C 0.1357(8) 0.0945(9) 0.0384(3) 0.078(3) Uani 1 1 d . . .
C33 C 0.6622(5) 0.3473(4) 0.1224(2) 0.0356(16) Uani 1 1 d . . .
C34 C 0.7350(4) 0.3474(4) 0.1445(2) 0.0367(16) Uani 1 1 d . . .
H34 H 0.7299 0.3399 0.1666 0.049 Uiso 1 1 calc R . .
C35 C 0.8136(5) 0.3584(5) 0.1342(2) 0.046(2) Uani 1 1 d . . .
C36 C 0.8247(5) 0.3716(6) 0.1015(3) 0.054(2) Uani 1 1 d . . .
H36 H 0.8773 0.3789 0.0945 0.072 Uiso 1 1 calc R . .
C37 C 0.7530(6) 0.3736(5) 0.0796(2) 0.047(2) Uani 1 1 d . . .
C38 C 0.6747(5) 0.3615(5) 0.08950(19) 0.0380(16) Uani 1 1 d U . .
H38 H 0.6289 0.3627 0.0740 0.050 Uiso 1 1 calc R . .
C39 C 0.8879(6) 0.3541(7) 0.1583(3) 0.069(3) Uani 1 1 d . . .
C40 C 0.7630(6) 0.3952(6) 0.0450(3) 0.054(2) Uani 1 1 d . . .
C41 C 0.5788(4) 0.3712(5) 0.1882(2) 0.0369(16) Uani 1 1 d . . .
C42 C 0.5649(5) 0.3492(5) 0.2207(2) 0.0434(18) Uani 1 1 d . . .
H42 H 0.5588 0.2940 0.2261 0.058 Uiso 1 1 calc R . .
C43 C 0.5603(5) 0.4092(5) 0.2444(2) 0.0412(18) Uani 1 1 d . . .
C44 C 0.5649(5) 0.4919(6) 0.2371(2) 0.047(2) Uani 1 1 d . . .
H44 H 0.5581 0.5315 0.2529 0.063 Uiso 1 1 calc R . .
C45 C 0.5797(5) 0.5148(5) 0.2059(2) 0.047(2) Uani 1 1 d . . .
C46 C 0.5851(4) 0.4547(4) 0.1813(2) 0.0360(16) Uani 1 1 d . . .
H46 H 0.5929 0.4714 0.1602 0.048 Uiso 1 1 calc R . .
C47 C 0.5505(5) 0.3817(7) 0.2780(2) 0.051(2) Uani 1 1 d . . .
C48 C 0.5829(5) 0.6025(5) 0.1966(2) 0.050(2) Uani 1 1 d . . .
C49 C 0.5852(4) 0.0421(4) 0.14421(19) 0.0344(15) Uani 1 1 d . . .
C50 C 0.5854(5) -0.0240(5) 0.1220(2) 0.0459(19) Uani 1 1 d . . .
H50 H 0.5731 -0.0139 0.0998 0.061 Uiso 1 1 calc R . .
C51 C 0.6037(7) -0.1042(6) 0.1324(3) 0.062(3) Uani 1 1 d . C .
C52 C 0.6226(6) -0.1229(6) 0.1662(3) 0.062(3) Uani 1 1 d . . .
H52 H 0.6335 -0.1764 0.1734 0.083 Uiso 1 1 calc R . .
C53 C 0.6237(5) -0.0582(5) 0.1871(2) 0.0424(19) Uani 1 1 d . . .
C54 C 0.6063(4) 0.0213(5) 0.17795(19) 0.0365(16) Uani 1 1 d . . .
H54 H 0.6082 0.0625 0.1937 0.049 Uiso 1 1 calc R . .
C55 C 0.6080(6) -0.1719(4) 0.1054(2) 0.099(3) Uani 1 1 d GU . .
F37 F 0.6026(9) -0.1412(6) 0.0759(2) 0.109(4) Uani 0.60 1 d PGU C 1
F38 F 0.5446(7) -0.2208(7) 0.1084(4) 0.124(4) Uani 0.60 1 d PGU C 1
F39 F 0.6772(7) -0.2138(7) 0.1107(3) 0.111(4) Uani 0.60 1 d PGU C 1
F37' F 0.6430(13) -0.1710(13) 0.0884(6) 0.121(5) Uani 0.40 1 d PGU C 2
F38' F 0.5124(11) -0.1778(11) 0.0928(5) 0.110(5) Uani 0.40 1 d PGU C 2
F39' F 0.5970(14) -0.2500(8) 0.1241(4) 0.105(5) Uani 0.40 1 d PGU C 2
C56 C 0.6466(6) -0.0777(6) 0.2229(3) 0.055(2) Uani 1 1 d . . .
C57 C 0.5899(5) 0.1491(4) 0.07896(18) 0.0352(15) Uani 1 1 d . . .
C58 C 0.5564(5) 0.1858(5) 0.04938(19) 0.0390(17) Uani 1 1 d . . .
H58 H 0.5000 0.1983 0.0466 0.052 Uiso 1 1 calc R . .
C59 C 0.6053(6) 0.2033(5) 0.0248(2) 0.0437(18) Uani 1 1 d . . .
C60 C 0.6899(5) 0.1837(5) 0.0281(2) 0.0451(19) Uani 1 1 d . . .
H60 H 0.7226 0.1938 0.0112 0.060 Uiso 1 1 calc R . .
C61 C 0.7247(5) 0.1487(5) 0.0571(2) 0.047(2) Uani 1 1 d . D .
C62 C 0.6752(5) 0.1314(5) 0.0821(2) 0.0410(17) Uani 1 1 d U . .
H62 H 0.6992 0.1076 0.1013 0.054 Uiso 1 1 calc R . .
C63 C 0.5661(6) 0.2460(5) -0.0054(2) 0.047(2) Uani 1 1 d . . .
C64 C 0.8173(4) 0.1220(5) 0.0603(2) 0.072(2) Uani 1 1 d GU . .
F46 F 0.8368(9) 0.0830(8) 0.0878(2) 0.077(3) Uani 0.50 1 d PGU D 1
F47 F 0.8309(8) 0.0740(8) 0.0359(2) 0.086(3) Uani 0.50 1 d PGU D 1
F48 F 0.8630(8) 0.1885(6) 0.0594(4) 0.088(3) Uani 0.50 1 d PGU D 1
F46' F 0.8286(11) 0.0542(6) 0.0737(3) 0.085(3) Uani 0.50 1 d PGU D 2
F47' F 0.8576(8) 0.1808(8) 0.0837(3) 0.086(3) Uani 0.50 1 d PGU D 2
F48' F 0.8526(7) 0.1354(10) 0.0348(2) 0.083(3) Uani 0.50 1 d PGU D 2
C65 C 0.1690(5) 0.3469(6) 0.2034(2) 0.053(2) Uani 1 1 d . . .
H65a H 0.1923 0.3866 0.2193 0.071 Uiso 1 1 calc R . .
H65b H 0.1199 0.3228 0.2114 0.071 Uiso 1 1 calc R . .
C66 C 0.1462(5) 0.3885(6) 0.1718(2) 0.054(2) Uani 1 1 d . . .
H66a H 0.1942 0.4157 0.1648 0.081 Uiso 1 1 calc R . .
H66b H 0.1034 0.4284 0.1743 0.081 Uiso 1 1 calc R . .
H66c H 0.1263 0.3484 0.1558 0.081 Uiso 1 1 calc R . .
C67 C 0.2401(5) 0.2282(5) 0.2266(2) 0.0446(18) Uani 1 1 d . . .
H67a H 0.2645 0.1771 0.2200 0.059 Uiso 1 1 calc R . .
H67b H 0.1860 0.2156 0.2338 0.059 Uiso 1 1 calc R . .
C68 C 0.2949(7) 0.2650(8) 0.2547(3) 0.073(3) Uani 1 1 d . . .
H68a H 0.3484 0.2778 0.2477 0.109 Uiso 1 1 calc R . .
H68b H 0.3013 0.2262 0.2723 0.109 Uiso 1 1 calc R . .
H68c H 0.2697 0.3144 0.2619 0.109 Uiso 1 1 calc R . .
O2 O 0.3936(5) -0.0167(4) 0.0707(2) 0.0762(18) Uani 1 1 d DU . .
C69 C 0.4444(13) -0.0050(14) 0.0417(4) 0.081(3) Uani 0.50 1 d PDU E 1
H69a H 0.4930 0.0286 0.0480 0.107 Uiso 0.50 1 calc PR E 1
H69b H 0.4631 -0.0580 0.0343 0.107 Uiso 0.50 1 calc PR E 1
C71 C 0.3370(16) -0.0755(14) 0.0654(5) 0.079(3) Uani 0.50 1 d PDU E 1
H71a H 0.3630 -0.1241 0.0572 0.106 Uiso 0.50 1 calc PR E 1
H71b H 0.2943 -0.0572 0.0488 0.106 Uiso 0.50 1 calc PR E 1
C69' C 0.3560(14) -0.0264(12) 0.0386(4) 0.075(3) Uani 0.50 1 d PDU E 2
H69a' H 0.2964 -0.0187 0.0383 0.100 Uiso 0.50 1 calc PR E 2
H69b' H 0.3658 -0.0819 0.0311 0.100 Uiso 0.50 1 calc PR E 2
C71' C 0.3799(13) -0.0908(12) 0.0904(6) 0.085(3) Uani 0.50 1 d PDU E 2
H71a' H 0.3961 -0.1393 0.0789 0.112 Uiso 0.50 1 calc PR E 2
H71b' H 0.4148 -0.0876 0.1109 0.112 Uiso 0.50 1 calc PR E 2
C70 C 0.3911(8) 0.0358(8) 0.0155(3) 0.089(3) Uani 1 1 d DU . .
H70a H 0.4219 0.0438 -0.0031 0.133 Uiso 0.50 1 calc PR E 1
H70b H 0.3731 0.0881 0.0230 0.133 Uiso 0.50 1 calc PR E 1
H70c H 0.3434 0.0019 0.0094 0.133 Uiso 0.50 1 calc PR E 1
H70a' H 0.3649 0.0278 -0.0062 0.133 Uiso 0.50 1 calc PR E 2
H70b' H 0.4500 0.0278 0.0155 0.133 Uiso 0.50 1 calc PR E 2
H70c' H 0.3803 0.0907 0.0226 0.133 Uiso 0.50 1 calc PR E 2
C72 C 0.2954(9) -0.0986(8) 0.0970(3) 0.091(3) Uani 1 1 d DU . .
H72a H 0.2551 -0.1414 0.0921 0.137 Uiso 0.50 1 calc PR E 1
H72b H 0.2683 -0.0510 0.1049 0.137 Uiso 0.50 1 calc PR E 1
H72c H 0.3372 -0.1175 0.1134 0.137 Uiso 0.50 1 calc PR E 1
H72a' H 0.2892 -0.1464 0.1103 0.137 Uiso 0.50 1 calc PR E 2
H72b' H 0.2608 -0.1042 0.0769 0.137 Uiso 0.50 1 calc PR E 2
H72c' H 0.2790 -0.0505 0.1083 0.137 Uiso 0.50 1 calc PR E 2
C73 C 0.4929(7) 0.4967(6) 0.0479(2) 0.062(3) Uani 1 1 d . . .
H73a H 0.5001 0.4407 0.0406 0.082 Uiso 1 1 calc R . .
H73b H 0.5303 0.5316 0.0370 0.082 Uiso 1 1 calc R . .
C74 C 0.4078(7) 0.5223(7) 0.0385(3) 0.067(3) Uani 1 1 d . . .
H74a H 0.3701 0.4843 0.0471 0.100 Uiso 1 1 calc R . .
H74b H 0.3982 0.5231 0.0151 0.100 Uiso 1 1 calc R . .
H74c H 0.3990 0.5764 0.0468 0.100 Uiso 1 1 calc R . .
C75 C 0.5516(6) 0.5765(6) 0.0939(3) 0.059(2) Uani 1 1 d . . .
H75a H 0.5360 0.5867 0.1156 0.079 Uiso 1 1 calc R . .
H75b H 0.5291 0.6208 0.0799 0.079 Uiso 1 1 calc R . .
C76 C 0.6446(6) 0.5776(6) 0.0947(3) 0.065(3) Uani 1 1 d . . .
H76a H 0.6672 0.5316 0.1072 0.097 Uiso 1 1 calc R . .
H76b H 0.6656 0.6279 0.1045 0.097 Uiso 1 1 calc R . .
H76c H 0.6604 0.5740 0.0729 0.097 Uiso 1 1 calc R . .
C77 C 0.7489(6) 0.2254(6) 0.2253(2) 0.055(2) Uani 1 1 d . . .
H77a H 0.7213 0.2779 0.2211 0.074 Uiso 1 1 calc R . .
H77b H 0.8068 0.2363 0.2325 0.074 Uiso 1 1 calc R . .
C78 C 0.7087(8) 0.1806(7) 0.2521(3) 0.072(3) Uani 1 1 d . . .
H78a H 0.6521 0.1675 0.2446 0.108 Uiso 1 1 calc R . .
H78b H 0.7097 0.2153 0.2710 0.108 Uiso 1 1 calc R . .
H78c H 0.7388 0.1308 0.2576 0.108 Uiso 1 1 calc R . .
C79 C 0.8062(6) 0.1145(6) 0.1958(3) 0.056(2) Uani 1 1 d . . .
H79a H 0.7924 0.0709 0.2104 0.075 Uiso 1 1 calc R . .
H79b H 0.8600 0.1368 0.2037 0.075 Uiso 1 1 calc R . .
C80 C 0.8092(5) 0.0806(7) 0.1617(3) 0.058(2) Uani 1 1 d . . .
H80a H 0.7546 0.0635 0.1533 0.088 Uiso 1 1 calc R . .
H80b H 0.8463 0.0344 0.1624 0.088 Uiso 1 1 calc R . .
H80c H 0.8287 0.1226 0.1479 0.088 Uiso 1 1 calc R . .
Li1 Li 0.4932(8) 0.4137(8) 0.1096(4) 0.047(4) Uani 1 1 d . . .
Li2 Li 0.6551(8) 0.2040(8) 0.1622(3) 0.041(3) Uani 1 1 d . . .
Li3 Li 0.2971(9) 0.2608(9) 0.1640(3) 0.044(3) Uani 1 1 d . . .
Li4 Li 0.4324(9) 0.0636(8) 0.1026(4) 0.046(3) Uani 1 1 d . E .

loop_
_atom_site_aniso_label
_atom_site_aniso_U_11
_atom_site_aniso_U_22
_atom_site_aniso_U_33
_atom_site_aniso_U_23
_atom_site_aniso_U_13
_atom_site_aniso_U_12
Ce1 0.02822(19) 0.02436(18) 0.0478(2) -0.00108(18) 0.00675(15) 0.00153(16)
F1 0.119(6) 0.112(6) 0.059(4) 0.008(4) 0.031(4) -0.030(5)
F2 0.145(7) 0.074(5) 0.075(4) -0.001(3) 0.050(4) 0.034(5)
F3 0.088(5) 0.187(9) 0.049(4) -0.022(5) -0.002(3) 0.022(5)
F7 0.118(6) 0.047(4) 0.101(5) 0.018(3) -0.023(4) 0.017(4)
F8 0.110(6) 0.040(3) 0.129(6) 0.006(4) 0.023(5) 0.036(3)
F9 0.066(4) 0.065(4) 0.162(7) 0.045(5) 0.031(4) 0.011(3)
F10 0.045(3) 0.083(4) 0.093(4) -0.035(4) 0.017(3) 0.005(3)
F11 0.060(3) 0.066(4) 0.094(4) -0.042(3) 0.007(3) -0.008(3)
F12 0.072(4) 0.062(4) 0.064(4) -0.015(3) 0.007(3) 0.013(3)
F13 0.082(5) 0.136(7) 0.059(4) 0.005(4) -0.006(3) -0.052(5)
F14 0.111(6) 0.121(6) 0.062(4) 0.004(4) -0.013(4) 0.054(5)
F15 0.057(4) 0.137(6) 0.055(3) -0.021(4) 0.010(3) 0.005(4)
F16 0.093(5) 0.040(3) 0.100(5) 0.004(3) 0.049(4) 0.008(3)
F17 0.088(4) 0.038(3) 0.088(4) 0.021(3) 0.020(3) 0.006(3)
F18 0.071(4) 0.044(3) 0.092(4) 0.005(3) 0.011(3) -0.007(3)
F22 0.117(6) 0.096(6) 0.086(5) -0.015(4) -0.020(4) -0.051(5)
F23 0.068(4) 0.153(8) 0.094(5) 0.017(5) -0.025(4) 0.017(5)
F24 0.081(5) 0.104(5) 0.058(4) -0.001(4) -0.012(3) -0.001(4)
F25 0.101(6) 0.095(7) 0.245(13) 0.053(7) -0.091(7) -0.025(5)
F26 0.063(5) 0.242(13) 0.128(7) -0.079(8) -0.039(5) 0.023(6)
F27 0.036(3) 0.244(12) 0.114(6) 0.041(7) -0.009(4) -0.049(5)
F28 0.055(3) 0.110(5) 0.068(4) -0.004(4) 0.032(3) 0.007(3)
F29 0.128(6) 0.064(4) 0.086(5) 0.005(3) 0.042(4) -0.033(4)
F30 0.070(4) 0.073(4) 0.058(3) 0.014(3) 0.016(3) -0.005(3)
F31 0.072(4) 0.185(9) 0.055(4) 0.028(5) 0.013(3) 0.036(5)
F32 0.208(10) 0.083(5) 0.061(4) -0.027(4) 0.044(5) -0.014(6)
F33 0.075(4) 0.175(8) 0.058(4) 0.011(4) 0.010(3) -0.060(5)
F34 0.097(5) 0.033(3) 0.087(4) -0.021(3) -0.003(4) -0.008(3)
F35 0.079(4) 0.036(3) 0.108(5) 0.001(3) 0.023(4) -0.009(3)
F36 0.079(4) 0.039(3) 0.092(4) -0.003(3) -0.023(3) 0.004(3)
F40 0.052(3) 0.112(6) 0.085(4) 0.034(4) 0.003(3) 0.018(4)
F41 0.068(4) 0.057(3) 0.094(4) 0.044(3) 0.009(3) 0.000(3)
F42 0.074(4) 0.065(4) 0.058(3) 0.013(3) -0.001(3) -0.004(3)
F43 0.087(4) 0.067(4) 0.057(3) 0.000(3) -0.001(3) -0.016(3)
F44 0.066(3) 0.054(3) 0.061(3) 0.012(3) 0.012(3) 0.015(3)
F45 0.100(5) 0.059(3) 0.052(3) 0.010(3) 0.032(3) 0.008(3)
O1 0.039(3) 0.021(2) 0.062(3) -0.003(2) 0.019(2) 0.005(2)
O3 0.063(4) 0.031(3) 0.062(4) 0.003(3) 0.015(3) -0.002(3)
O4 0.033(3) 0.045(3) 0.063(4) 0.003(3) -0.004(3) -0.003(2)
N1 0.027(3) 0.025(3) 0.051(4) 0.002(3) 0.007(3) 0.002(2)
N2 0.029(3) 0.023(3) 0.045(3) 0.001(2) 0.003(2) -0.004(2)
N3 0.028(3) 0.030(3) 0.039(3) -0.003(2) 0.007(2) -0.005(2)
N4 0.028(3) 0.021(3) 0.047(3) 0.002(2) 0.010(2) -0.001(2)
N5 0.026(3) 0.029(3) 0.040(3) 0.000(2) 0.002(2) 0.002(2)
N6 0.035(3) 0.026(3) 0.043(3) -0.003(2) 0.006(3) 0.004(2)
N7 0.032(3) 0.022(3) 0.042(3) -0.001(2) 0.013(2) 0.000(2)
N8 0.032(3) 0.023(3) 0.042(3) 0.003(2) 0.009(2) 0.007(2)
C1 0.051(5) 0.025(4) 0.044(4) 0.009(3) 0.006(3) 0.014(3)
C2 0.045(4) 0.035(4) 0.054(5) 0.004(4) 0.007(4) 0.002(3)
C3 0.051(5) 0.044(5) 0.050(5) 0.003(4) 0.005(4) 0.010(4)
C4 0.049(5) 0.054(5) 0.051(5) 0.001(4) 0.000(4) 0.009(4)
C5 0.038(4) 0.039(4) 0.055(5) 0.001(4) -0.007(4) 0.002(3)
C6 0.031(4) 0.043(4) 0.047(4) 0.001(3) 0.001(3) 0.015(3)
C7 0.052(5) 0.066(6) 0.058(6) 0.000(5) 0.004(4) 0.004(5)
C8 0.044(4) 0.097(5) 0.072(5) -0.007(4) -0.006(3) 0.022(4)
F4 0.027(4) 0.080(5) 0.079(5) -0.014(4) 0.008(4) 0.030(4)
F5 0.047(5) 0.133(9) 0.076(5) -0.012(5) -0.010(4) 0.021(7)
F6 0.018(4) 0.087(5) 0.097(7) -0.007(5) -0.005(4) 0.026(4)
F4' 0.038(6) 0.117(9) 0.075(5) -0.017(6) 0.008(5) 0.016(8)
F5' 0.055(7) 0.098(8) 0.074(7) -0.007(7) -0.007(6) 0.021(7)
F6' 0.052(7) 0.095(6) 0.121(9) -0.001(6) 0.006(7) 0.026(6)
C9 0.022(3) 0.027(3) 0.062(5) -0.010(3) 0.009(3) 0.004(3)
C10 0.026(3) 0.023(3) 0.076(6) -0.006(3) 0.006(3) 0.008(3)
C11 0.027(4) 0.026(4) 0.091(7) -0.003(4) 0.005(4) 0.002(3)
C12 0.045(5) 0.034(5) 0.102(8) -0.025(5) 0.005(5) 0.006(4)
C13 0.022(3) 0.041(5) 0.082(6) -0.020(4) 0.007(4) -0.002(3)
C14 0.023(3) 0.036(3) 0.048(3) -0.006(3) 0.003(3) 0.005(2)
C15 0.074(7) 0.022(4) 0.099(8) 0.001(5) 0.008(6) 0.009(4)
C16 0.039(5) 0.058(6) 0.075(6) -0.022(5) 0.011(4) -0.001(4)
C17 0.020(3) 0.037(4) 0.050(4) 0.004(3) 0.016(3) -0.005(3)
C18 0.031(4) 0.035(4) 0.046(4) -0.001(3) 0.007(3) 0.005(3)
C19 0.043(4) 0.050(5) 0.053(5) 0.010(4) 0.016(4) 0.004(4)
C20 0.044(5) 0.050(5) 0.052(5) 0.012(4) 0.015(4) 0.009(4)
C21 0.045(4) 0.033(4) 0.063(5) 0.010(4) 0.024(4) 0.004(3)
C22 0.022(3) 0.044(4) 0.049(4) 0.010(3) 0.010(3) 0.001(3)
C23 0.060(6) 0.071(7) 0.047(5) 0.010(5) 0.019(4) 0.008(5)
C24 0.062(6) 0.041(5) 0.074(6) 0.017(5) 0.021(5) 0.005(4)
C25 0.032(4) 0.023(3) 0.057(5) 0.004(3) 0.008(3) 0.004(3)
C26 0.035(4) 0.026(4) 0.072(6) -0.003(4) 0.010(4) -0.004(3)
C27 0.029(4) 0.065(6) 0.086(7) -0.021(5) 0.013(4) -0.003(4)
C28 0.014(3) 0.075(7) 0.101(8) -0.019(6) -0.008(4) 0.003(4)
C29 0.064(6) 0.030(4) 0.070(6) -0.001(4) -0.004(5) -0.005(4)
C30 0.038(4) 0.033(4) 0.053(5) 0.004(3) 0.004(3) 0.004(3)
C31 0.043(4) 0.104(6) 0.117(7) -0.022(4) 0.023(4) -0.024(5)
F19 0.050(5) 0.129(7) 0.090(7) -0.004(6) 0.032(4) -0.036(5)
F20 0.026(4) 0.131(9) 0.130(8) -0.017(7) 0.024(4) -0.021(5)
F21 0.062(8) 0.123(6) 0.132(11) -0.045(6) 0.040(7) -0.007(6)
F19' 0.070(9) 0.115(7) 0.140(11) -0.011(7) 0.042(8) -0.036(7)
F20' 0.047(7) 0.142(10) 0.122(9) -0.025(9) 0.027(6) -0.002(7)
F21' 0.046(9) 0.131(9) 0.119(12) -0.040(8) 0.034(7) -0.035(8)
C32 0.079(8) 0.085(9) 0.067(7) 0.010(6) -0.012(6) 0.005(7)
C33 0.036(4) 0.014(3) 0.058(5) -0.005(3) 0.007(3) -0.007(3)
C34 0.027(3) 0.025(3) 0.059(5) -0.003(3) 0.007(3) -0.005(3)
C35 0.035(4) 0.031(4) 0.073(6) 0.001(4) 0.009(4) -0.008(3)
C36 0.030(4) 0.044(5) 0.089(7) 0.000(5) 0.014(4) -0.002(3)
C37 0.055(5) 0.027(4) 0.061(5) -0.003(4) 0.021(4) -0.007(3)
C38 0.040(3) 0.029(3) 0.045(3) 0.001(3) 0.005(3) -0.007(3)
C39 0.039(5) 0.064(7) 0.100(9) 0.005(6) -0.009(5) -0.019(5)
C40 0.050(5) 0.046(5) 0.069(6) -0.001(4) 0.027(5) -0.005(4)
C41 0.023(3) 0.037(4) 0.050(4) -0.007(3) 0.001(3) 0.000(3)
C42 0.042(4) 0.040(4) 0.048(5) -0.007(3) 0.003(3) -0.003(3)
C43 0.029(4) 0.040(4) 0.054(5) -0.007(4) -0.002(3) 0.000(3)
C44 0.033(4) 0.050(5) 0.057(5) -0.023(4) -0.003(3) 0.003(4)
C45 0.041(4) 0.033(4) 0.066(6) -0.014(4) -0.003(4) 0.007(3)
C46 0.028(3) 0.029(4) 0.051(4) -0.006(3) 0.005(3) -0.001(3)
C47 0.022(3) 0.080(7) 0.051(5) -0.015(5) 0.005(3) 0.010(4)
C48 0.032(4) 0.042(5) 0.076(6) -0.014(4) 0.006(4) -0.001(3)
C49 0.023(3) 0.029(3) 0.053(4) -0.001(3) 0.010(3) 0.000(3)
C50 0.042(4) 0.031(4) 0.064(5) -0.001(4) 0.000(4) 0.010(3)
C51 0.063(6) 0.031(4) 0.090(8) -0.006(5) -0.003(5) 0.012(4)
C52 0.060(6) 0.032(4) 0.090(8) 0.013(5) -0.015(5) 0.000(4)
C53 0.027(4) 0.029(4) 0.071(6) 0.011(4) 0.007(3) 0.007(3)
C54 0.029(3) 0.033(4) 0.048(4) 0.004(3) 0.006(3) -0.005(3)
C55 0.143(8) 0.025(4) 0.124(7) -0.014(5) -0.005(7) 0.018(4)
F37 0.176(11) 0.044(6) 0.103(7) -0.034(5) -0.014(7) 0.025(6)
F38 0.150(9) 0.055(7) 0.165(10) -0.040(7) 0.004(8) -0.004(6)
F39 0.146(8) 0.053(6) 0.129(9) -0.035(6) -0.007(7) 0.039(5)
F37' 0.170(10) 0.063(9) 0.129(11) -0.022(8) 0.016(9) 0.015(9)
F38' 0.155(9) 0.049(9) 0.118(12) -0.015(8) -0.028(9) 0.019(8)
F39' 0.154(12) 0.021(6) 0.134(10) -0.010(6) -0.022(9) 0.013(7)
C56 0.046(5) 0.055(6) 0.065(6) 0.020(5) 0.002(4) 0.006(4)
C57 0.039(4) 0.026(3) 0.042(4) -0.002(3) 0.011(3) 0.009(3)
C58 0.046(4) 0.029(4) 0.043(4) -0.005(3) 0.007(3) 0.006(3)
C59 0.057(5) 0.031(4) 0.044(4) -0.004(3) 0.008(4) -0.003(4)
C60 0.049(5) 0.031(4) 0.059(5) -0.005(4) 0.025(4) 0.000(3)
C61 0.046(5) 0.044(5) 0.056(5) -0.004(4) 0.020(4) 0.000(4)
C62 0.048(3) 0.030(3) 0.046(3) 0.001(3) 0.010(3) 0.008(3)
C63 0.068(6) 0.024(4) 0.051(5) -0.002(3) 0.013(4) -0.011(4)
C64 0.062(5) 0.077(5) 0.080(5) 0.006(4) 0.029(4) 0.009(4)
F46 0.046(6) 0.106(8) 0.083(6) 0.012(6) 0.020(6) 0.029(7)
F47 0.074(7) 0.100(8) 0.089(6) -0.011(6) 0.027(6) 0.028(7)
F48 0.049(6) 0.085(6) 0.133(9) 0.006(6) 0.021(8) 0.003(5)
F46' 0.059(7) 0.080(6) 0.119(9) 0.016(6) 0.029(8) 0.031(6)
F47' 0.042(6) 0.102(7) 0.115(8) -0.006(7) 0.012(6) 0.000(6)
F48' 0.028(5) 0.128(9) 0.099(6) 0.014(6) 0.035(5) 0.012(6)
C65 0.041(5) 0.047(5) 0.075(6) -0.011(4) 0.025(4) 0.006(4)
C66 0.018(3) 0.061(6) 0.084(7) 0.003(5) 0.008(4) 0.010(4)
C67 0.043(4) 0.038(4) 0.056(5) -0.003(4) 0.020(4) 0.002(4)
C68 0.085(8) 0.075(7) 0.058(6) -0.001(5) 0.005(5) 0.031(6)
O2 0.079(4) 0.049(3) 0.098(4) -0.025(3) -0.007(3) 0.014(3)
C69 0.079(6) 0.052(6) 0.109(6) -0.021(6) 0.001(5) 0.007(5)
C71 0.091(6) 0.052(5) 0.092(6) -0.015(5) -0.005(5) 0.003(5)
C69' 0.079(6) 0.047(5) 0.099(5) -0.013(5) -0.003(5) 0.002(5)
C71' 0.102(6) 0.052(5) 0.095(6) -0.019(5) -0.015(6) 0.013(6)
C70 0.082(6) 0.064(6) 0.121(6) 0.002(5) 0.011(5) 0.000(5)
C72 0.118(7) 0.064(6) 0.089(6) -0.006(5) -0.005(5) 0.002(5)
C73 0.076(7) 0.050(6) 0.060(6) 0.002(5) 0.017(5) 0.000(5)
C74 0.088(8) 0.057(6) 0.054(6) 0.013(5) -0.003(5) -0.012(6)
C75 0.057(6) 0.040(5) 0.082(7) -0.004(5) 0.013(5) 0.000(4)
C76 0.059(6) 0.037(5) 0.097(8) -0.007(5) 0.007(5) 0.000(4)
C77 0.053(5) 0.059(6) 0.051(5) 0.004(4) -0.008(4) -0.001(4)
C78 0.095(9) 0.059(6) 0.065(7) 0.001(5) 0.013(6) 0.000(6)
C79 0.047(5) 0.048(5) 0.072(6) 0.002(5) 0.004(4) 0.004(4)
C80 0.030(4) 0.067(6) 0.079(7) 0.006(5) 0.011(4) -0.003(4)
Li1 0.027(6) 0.024(6) 0.092(11) 0.027(7) 0.019(6) 0.007(5)
Li2 0.041(7) 0.027(6) 0.054(8) -0.004(6) -0.001(6) 0.000(5)
Li3 0.049(7) 0.034(7) 0.052(8) -0.008(6) 0.018(6) 0.004(6)
Li4 0.059(9) 0.025(6) 0.057(8) -0.003(6) 0.024(7) 0.015(6)

loop_
_atom_type_symbol
_atom_type_description
_atom_type_scat_dispersion_real
_atom_type_scat_dispersion_imag
_atom_type_scat_source
C C 0.0033 0.0016 'International Tables Vol C Tables 4.2.6.8 and 6.1.1.4'
H H 0.0000 0.0000 'International Tables Vol C Tables 4.2.6.8 and 6.1.1.4'
N N 0.0061 0.0033 'International Tables Vol C Tables 4.2.6.8 and 6.1.1.4'
O O 0.0106 0.0060 'International Tables Vol C Tables 4.2.6.8 and 6.1.1.4'
F F 0.0171 0.0103 'International Tables Vol C Tables 4.2.6.8 and 6.1.1.4'
Li Li -0.0003 0.0001 'International Tables Vol C Tables 4.2.6.8 and 6.1.1.4'
Ce Ce -0.2486 2.6331 'International Tables Vol C Tables 4.2.6.8 and 6.1.1.4'

loop_
_geom_angle_atom_site_label_1
_geom_angle_atom_site_label_2
_geom_angle_atom_site_label_3
_geom_angle
N8 Ce1 N6 105.5(2)
N8 Ce1 N1 117.4(2)
N6 Ce1 N1 104.6(2)
N8 Ce1 N3 104.9(2)
N6 Ce1 N3 121.0(2)
N1 Ce1 N3 104.3(2)
N8 Ce1 N7 34.2(2)
N6 Ce1 N7 82.66(19)
N1 Ce1 N7 149.9(2)
N3 Ce1 N7 96.07(19)
N8 Ce1 N2 149.7(2)
N6 Ce1 N2 95.18(19)
N1 Ce1 N2 33.9(2)
N3 Ce1 N2 82.16(19)
N7 Ce1 N2 176.0(2)
N8 Ce1 N5 93.58(19)
N6 Ce1 N5 34.2(2)
N1 Ce1 N5 82.48(19)
N3 Ce1 N5 153.9(2)
N7 Ce1 N5 88.85(18)
N2 Ce1 N5 91.22(18)
N8 Ce1 N4 81.90(19)
N6 Ce1 N4 153.2(2)
N1 Ce1 N4 94.03(19)
N3 Ce1 N4 33.69(19)
N7 Ce1 N4 90.83(18)
N2 Ce1 N4 89.63(18)
N5 Ce1 N4 172.3(2)
N8 Ce1 Li1 111.6(3)
N6 Ce1 Li1 67.1(3)
N1 Ce1 Li1 41.1(3)
N3 Ce1 Li1 138.6(3)
N7 Ce1 Li1 125.1(3)
N2 Ce1 Li1 56.5(3)
N5 Ce1 Li1 41.4(3)
N4 Ce1 Li1 134.9(3)
N8 Ce1 Li4 40.2(3)
N6 Ce1 Li4 139.5(3)
N1 Ce1 Li4 110.9(3)
N3 Ce1 Li4 68.3(3)
N7 Ce1 Li4 56.8(3)
N2 Ce1 Li4 125.2(3)
N5 Ce1 Li4 133.5(3)
N4 Ce1 Li4 41.7(3)
Li1 Ce1 Li4 135.2(4)
N8 Ce1 Li2 68.7(3)
N6 Ce1 Li2 41.0(3)
N1 Ce1 Li2 138.4(3)
N3 Ce1 Li2 113.9(3)
N7 Ce1 Li2 41.6(3)
N2 Ce1 Li2 136.1(3)
N5 Ce1 Li2 55.9(3)
N4 Ce1 Li2 127.0(3)
Li1 Ce1 Li2 97.3(3)
Li4 Ce1 Li2 98.5(4)
N8 Ce1 Li3 138.0(3)
N6 Ce1 Li3 113.1(3)
N1 Ce1 Li3 68.4(3)
N3 Ce1 Li3 40.3(3)
N7 Ce1 Li3 136.1(3)
N2 Ce1 Li3 41.9(3)
N5 Ce1 Li3 127.8(3)
N4 Ce1 Li3 56.2(3)
Li1 Ce1 Li3 98.4(3)
Li4 Ce1 Li3 97.9(4)
Li2 Ce1 Li3 137.1(4)
C65 O1 C67 111.3(6)
C65 O1 Li3 132.7(7)
C67 O1 Li3 115.9(6)
C75 O3 C73 115.3(7)
C75 O3 Li1 123.3(8)
C73 O3 Li1 121.3(8)
C79 O4 C77 112.1(7)
C79 O4 Li2 131.0(7)
C77 O4 Li2 116.8(6)
C1 N1 N2 114.7(6)
C1 N1 Li1 134.6(7)
N2 N1 Li1 100.2(6)
C1 N1 Ce1 128.8(5)
N2 N1 Ce1 74.7(3)
Li1 N1 Ce1 86.7(4)
C9 N2 N1 114.8(6)
C9 N2 Li3 112.3(6)
N1 N2 Li3 127.6(6)
C9 N2 Ce1 141.5(5)
N1 N2 Ce1 71.3(3)
Li3 N2 Ce1 85.7(4)
C9 N2 Li1 84.0(5)
N1 N2 Li1 48.0(5)
Li3 N2 Li1 158.6(5)
Ce1 N2 Li1 73.1(3)
C17 N3 N4 115.7(6)
C17 N3 Li3 134.9(6)
N4 N3 Li3 101.8(6)
C17 N3 Ce1 123.9(4)
N4 N3 Ce1 75.1(3)
Li3 N3 Ce1 88.4(4)
C25 N4 N3 113.0(6)
C25 N4 Li4 114.6(7)
N3 N4 Li4 127.7(6)
C25 N4 Ce1 140.8(5)
N3 N4 Ce1 71.3(3)
Li4 N4 Ce1 84.8(5)
C33 N5 N6 113.4(6)
C33 N5 Li1 116.3(6)
N6 N5 Li1 123.7(6)
C33 N5 Ce1 142.2(5)
N6 N5 Ce1 70.9(3)
Li1 N5 Ce1 85.1(4)
C33 N5 Li2 82.0(5)
N6 N5 Li2 48.9(4)
Li1 N5 Li2 158.9(5)
Ce1 N5 Li2 73.8(3)
C41 N6 N5 113.6(6)
C41 N6 Li2 136.6(6)
N5 N6 Li2 98.8(6)
C41 N6 Ce1 127.3(5)
N5 N6 Ce1 74.9(3)
Li2 N6 Ce1 87.5(4)
C49 N7 N8 113.6(6)
C49 N7 Li2 114.2(6)
N8 N7 Li2 127.9(6)
C49 N7 Ce1 139.7(4)
N8 N7 Ce1 70.6(3)
Li2 N7 Ce1 85.7(4)
C57 N8 N7 114.5(6)
C57 N8 Li4 133.3(6)
N7 N8 Li4 102.6(6)
C57 N8 Ce1 126.8(4)
N7 N8 Ce1 75.2(3)
Li4 N8 Ce1 88.5(4)
N1 C1 C2 117.7(7)
N1 C1 C6 125.1(7)
C2 C1 C6 117.2(8)
C3 C2 C1 120.3(8)
C4 C3 C2 121.5(8)
C4 C3 C7 118.6(8)
C2 C3 C7 119.9(8)
C3 C4 C5 120.2(8)
C6 C5 C4 119.1(8)
C6 C5 C8 118.0(7)
C4 C5 C8 122.9(7)
C5 C6 C1 121.8(8)
F3 C7 F2 109.5(10)
F3 C7 F1 104.7(9)
F2 C7 F1 103.0(8)
F3 C7 C3 116.7(9)
F2 C7 C3 111.8(8)
F1 C7 C3 110.0(8)
F4' C8 F6' 117.9(9)
F4' C8 F4 32.9(7)
F6' C8 F4 142.6(9)
F4' C8 F5 127.1(10)
F6' C8 F5 66.5(7)
F4 C8 F5 109.4
F4' C8 F6 77.0(7)
F6' C8 F6 47.2(7)
F4 C8 F6 109.5
F5 C8 F6 109.4
F4' C8 F5' 104.8(10)
F6' C8 F5' 103.6(8)
F4 C8 F5' 76.8(7)
F5 C8 F5' 37.6(6)
F6 C8 F5' 140.1(7)
F4' C8 C5 115.5(9)
F6' C8 C5 108.9(9)
F4 C8 C5 107.0(7)
F5 C8 C5 110.6(7)
F6 C8 C5 110.8(6)
F5' C8 C5 104.2(8)
N2 C9 C14 120.2(7)
N2 C9 C10 122.7(7)
C14 C9 C10 116.9(7)
C11 C10 C9 121.8(9)
C10 C11 C12 119.0(8)
C10 C11 C15 120.5(9)
C12 C11 C15 120.5(8)
C13 C12 C11 119.8(8)
C12 C13 C14 121.3(9)
C12 C13 C16 119.0(8)
C14 C13 C16 119.7(9)
C13 C14 C9 121.2(8)
F8 C15 F9 106.9(8)
F8 C15 F7 105.6(9)
F9 C15 F7 105.6(10)
F8 C15 C11 113.8(10)
F9 C15 C11 112.6(9)
F7 C15 C11 111.8(8)
F12 C16 F11 106.4(8)
F12 C16 F10 106.0(8)
F11 C16 F10 105.5(7)
F12 C16 C13 114.8(8)
F11 C16 C13 112.2(8)
F10 C16 C13 111.3(8)
N3 C17 C22 124.4(7)
N3 C17 C18 118.7(7)
C22 C17 C18 116.8(7)
C19 C18 C17 121.1(8)
C18 C19 C20 121.6(9)
C18 C19 C23 119.5(9)
C20 C19 C23 118.9(8)
C21 C20 C19 118.0(8)
C22 C21 C20 121.3(8)
C22 C21 C24 118.4(9)
C20 C21 C24 120.3(8)
C21 C22 C17 121.1(8)
F13 C23 F14 105.6(10)
F13 C23 F15 105.5(9)
F14 C23 F15 103.8(8)
F13 C23 C19 115.1(8)
F14 C23 C19 115.1(9)
F15 C23 C19 110.6(8)
F17 C24 F16 107.2(8)
F17 C24 F18 107.8(8)
F16 C24 F18 104.3(9)
F17 C24 C21 112.9(9)
F16 C24 C21 113.1(7)
F18 C24 C21 111.0(8)
N4 C25 C30 119.5(7)
N4 C25 C26 123.1(8)
C30 C25 C26 117.4(7)
C27 C26 C25 121.8(9)
C26 C27 C28 120.5(9)
C26 C27 C31 116.3(9)
C28 C27 C31 122.7(8)
C27 C28 C29 119.2(8)
C28 C29 C30 120.1(9)
C28 C29 C32 118.7(10)
C30 C29 C32 121.2(10)
C25 C30 C29 120.7(8)
F19' C31 F21 128.1(14)
F19' C31 F20 64.3(11)
F21 C31 F20 109.5
F19' C31 F19 45.3(11)
F21 C31 F19 109.5
F20 C31 F19 109.4
F19' C31 F21' 118.6(19)
F21 C31 F21' 20.4(11)
F20 C31 F21' 124.6(15)
F19 C31 F21' 90.3(12)
F19' C31 C27 125.1(15)
F21 C31 C27 105.8(10)
F20 C31 C27 110.4(7)
F19 C31 C27 112.2(8)
F21' C31 C27 108.3(13)
F19' C31 F20' 109.0(11)
F21 C31 F20' 69.0(9)
F20 C31 F20' 47.8(8)
F19 C31 F20' 148.1(8)
F21' C31 F20' 88.9(11)
C27 C31 F20' 98.2(9)
F22 C32 F24 107.1(11)
F22 C32 F23 107.5(11)
F24 C32 F23 106.4(10)
F22 C32 C29 111.7(10)
F24 C32 C29 112.2(10)
F23 C32 C29 111.7(11)
N5 C33 C38 121.5(7)
N5 C33 C34 122.9(7)
C38 C33 C34 115.6(7)
C35 C34 C33 122.2(8)
C34 C35 C36 121.4(8)
C34 C35 C39 119.6(9)
C36 C35 C39 118.9(8)
C35 C36 C37 116.8(8)
C38 C37 C36 122.3(8)
C38 C37 C40 120.0(9)
C36 C37 C40 117.6(8)
C37 C38 C33 121.7(8)
F25 C39 F27 111.2(11)
F25 C39 F26 99.3(12)
F27 C39 F26 102.6(10)
F25 C39 C35 114.9(9)
F27 C39 C35 115.4(10)
F26 C39 C35 111.5(9)
F30 C40 F29 105.0(9)
F30 C40 F28 105.5(8)
F29 C40 F28 106.1(7)
F30 C40 C37 114.5(7)
F29 C40 C37 112.1(8)
F28 C40 C37 112.9(8)
N6 C41 C46 124.5(7)
N6 C41 C42 118.3(7)
C46 C41 C42 117.3(7)
C43 C42 C41 120.7(8)
C44 C43 C42 121.4(8)
C44 C43 C47 120.7(8)
C42 C43 C47 117.8(8)
C45 C44 C43 119.0(8)
C44 C45 C46 120.6(8)
C44 C45 C48 121.1(8)
C46 C45 C48 118.1(8)
C41 C46 C45 120.9(8)
F31 C47 F32 106.6(8)
F31 C47 F33 106.7(10)
F32 C47 F33 103.6(8)
F31 C47 C43 114.2(7)
F32 C47 C43 112.5(9)
F33 C47 C43 112.5(7)
F34 C48 F36 106.0(7)
F34 C48 F35 107.0(7)
F36 C48 F35 105.3(8)
F34 C48 C45 112.8(8)
F36 C48 C45 114.4(7)
F35 C48 C45 110.9(7)
N7 C49 C50 124.0(7)
N7 C49 C54 119.9(7)
C50 C49 C54 115.7(7)
C51 C50 C49 121.6(9)
C50 C51 C52 121.2(9)
C50 C51 C55 117.3(9)
C52 C51 C55 121.4(8)
C53 C52 C51 116.3(8)
C52 C53 C54 124.5(9)
C52 C53 C56 116.3(8)
C54 C53 C56 119.3(8)
C53 C54 C49 120.7(8)
F37' C55 F38 127.5(17)
F37' C55 F39 64.5(13)
F38 C55 F39 109.4
F37' C55 F37 45.1(13)
F38 C55 F37 109.5
F39 C55 F37 109.5
F37' C55 F39' 120.2(13)
F38 C55 F39' 46.4(8)
F39 C55 F39' 67.5(8)
F37 C55 F39' 142.8(9)
F37' C55 C51 125.9(17)
F38 C55 C51 105.7(8)
F39 C55 C51 109.9(7)
F37 C55 C51 112.8(7)
F39' C55 C51 102.3(9)
F37' C55 F38' 113.0(15)
F38 C55 F38' 41.2(7)
F39 C55 F38' 144.4(8)
F37 C55 F38' 75.0(9)
F39' C55 F38' 87.6(9)
C51 C55 F38' 99.7(9)
F42 C56 F41 107.9(8)
F42 C56 F40 107.7(9)
F41 C56 F40 105.0(7)
F42 C56 C53 113.0(7)
F41 C56 C53 112.5(8)
F40 C56 C53 110.4(8)
N8 C57 C62 125.5(7)
N8 C57 C58 117.2(7)
C62 C57 C58 117.3(7)
C59 C58 C57 121.5(8)
C58 C59 C60 120.4(8)
C58 C59 C63 118.5(8)
C60 C59 C63 121.0(8)
C61 C60 C59 119.2(8)
C62 C61 C60 120.3(8)
C62 C61 C64 119.8(8)
C60 C61 C64 119.6(7)
C61 C62 C57 121.2(8)
F44 C63 F43 108.2(8)
F44 C63 F45 108.1(6)
F43 C63 F45 105.1(7)
F44 C63 C59 111.4(7)
F43 C63 C59 110.7(7)
F45 C63 C59 113.0(8)
F46' C64 F48' 117.7(9)
F46' C64 F47 77.6(7)
F48' C64 F47 48.6(7)
F46' C64 F48 133.3(12)
F48' C64 F48 62.3(7)
F47 C64 F48 109.4
F46' C64 F46 34.0(8)
F48' C64 F46 135.5(9)
F47 C64 F46 109.5
F48 C64 F46 109.4
F46' C64 F47' 104.4(9)
F48' C64 F47' 103.2(8)
F47 C64 F47' 142.9(7)
F48 C64 F47' 42.6(7)
F46 C64 F47' 72.0(7)
F46' C64 C61 112.8(10)
F48' C64 C61 112.9(9)
F47 C64 C61 109.4(8)
F48 C64 C61 108.0(8)
F46 C64 C61 111.1(8)
F47' C64 C61 103.9(7)
O1 C65 C66 108.7(7)
O1 C67 C68 112.3(8)
C71 O2 C69' 62.4(12)
C71 O2 C71' 50.8(13)
C69' O2 C71' 110.5(13)
C71 O2 C69 112.1(13)
C69' O2 C69 59.7(13)
C71' O2 C69 130.7(13)
C71 O2 Li4 141.1(11)
C69' O2 Li4 143.5(10)
C71' O2 Li4 103.4(11)
C69 O2 Li4 106.8(11)
C70 C69 O2 108.0(13)
C70 C69 Li4 113.4(12)
O2 C69 Li4 41.5(7)
O2 C71 C72 112.3(16)
O2 C69' C70 110.9(13)
C72 C71' O2 112.0(15)
C72 C71' Li4 109.9(13)
O2 C71' Li4 44.1(7)
C69 C70 C69' 58.2(12)
C71' C72 C71 47.6(13)
O3 C73 C74 113.5(9)
O3 C75 C76 113.4(8)
O4 C77 C78 112.3(8)
O4 C79 C80 108.5(8)
O3 Li1 N1 125.4(8)
O3 Li1 N5 123.4(7)
N1 Li1 N5 105.6(6)
O3 Li1 N2 140.0(6)
N1 Li1 N2 31.8(3)
N5 Li1 N2 96.3(5)
O3 Li1 Ce1 161.0(8)
N1 Li1 Ce1 52.2(3)
N5 Li1 Ce1 53.5(3)
N2 Li1 Ce1 50.4(2)
O4 Li2 N6 121.1(7)
O4 Li2 N7 127.9(7)
N6 Li2 N7 104.1(6)
O4 Li2 N5 138.9(7)
N6 Li2 N5 32.3(3)
N7 Li2 N5 93.2(5)
O4 Li2 Ce1 155.9(7)
N6 Li2 Ce1 51.5(3)
N7 Li2 Ce1 52.7(3)
N5 Li2 Ce1 50.3(3)
O1 Li3 N3 121.7(8)
O1 Li3 N2 126.2(7)
N3 Li3 N2 103.7(6)
O1 Li3 Ce1 153.2(7)
N3 Li3 Ce1 51.4(3)
N2 Li3 Ce1 52.4(3)
O2 Li4 N8 126.5(8)
O2 Li4 N4 123.3(8)
N8 Li4 N4 104.8(6)
O2 Li4 C71' 32.6(5)
N8 Li4 C71' 140.6(7)
N4 Li4 C71' 113.2(8)
O2 Li4 C69 31.8(5)
N8 Li4 C69 95.2(7)
N4 Li4 C69 142.7(9)
C71' Li4 C69 60.1(7)
O2 Li4 Ce1 159.8(7)
N8 Li4 Ce1 51.4(3)
N4 Li4 Ce1 53.4(3)
C71' Li4 Ce1 163.6(7)
C69 Li4 Ce1 136.0(7)

loop_
_geom_bond_atom_site_label_1
_geom_bond_atom_site_label_2
_geom_bond_distance
Ce1 N8 2.442(6)
Ce1 N6 2.460(6)
Ce1 N1 2.466(6)
Ce1 N3 2.470(6)
Ce1 N7 2.503(6)
Ce1 N2 2.511(6)
Ce1 N5 2.514(6)
Ce1 N4 2.520(6)
Ce1 Li1 3.117(12)
Ce1 Li4 3.125(14)
Ce1 Li2 3.140(13)
Ce1 Li3 3.161(13)
F1 C7 1.395(12)
F2 C7 1.332(12)
F3 C7 1.268(12)
F7 C15 1.376(13)
F8 C15 1.318(11)
F9 C15 1.328(13)
F10 C16 1.353(10)
F11 C16 1.352(11)
F12 C16 1.328(12)
F13 C23 1.307(13)
F14 C23 1.316(12)
F15 C23 1.342(11)
F16 C24 1.344(11)
F17 C24 1.343(11)
F18 C24 1.351(12)
F22 C32 1.301(15)
F23 C32 1.334(14)
F24 C32 1.333(15)
F25 C39 1.255(14)
F26 C39 1.330(15)
F27 C39 1.257(12)
F28 C40 1.339(10)
F29 C40 1.335(11)
F30 C40 1.325(12)
F31 C47 1.311(11)
F32 C47 1.330(11)
F33 C47 1.344(11)
F34 C48 1.325(10)
F35 C48 1.366(10)
F36 C48 1.341(11)
F40 C56 1.340(11)
F41 C56 1.335(11)
F42 C56 1.334(12)
F43 C63 1.320(10)
F44 C63 1.315(10)
F45 C63 1.322(10)
O1 C65 1.444(9)
O1 C67 1.457(10)
O1 Li3 1.917(14)
O3 C75 1.426(11)
O3 C73 1.429(12)
O3 Li1 1.861(13)
O4 C79 1.427(11)
O4 C77 1.473(11)
O4 Li2 1.926(15)
N1 C1 1.375(10)
N1 N2 1.453(9)
N1 Li1 2.052(14)
N2 C9 1.397(9)
N2 Li3 2.117(15)
N2 Li1 2.717(13)
N3 C17 1.367(10)
N3 N4 1.447(8)
N3 Li3 2.044(15)
N4 C25 1.390(9)
N4 Li4 2.088(13)
N5 C33 1.358(9)
N5 N6 1.464(9)
N5 Li1 2.070(14)
N5 Li2 2.707(14)
N6 C41 1.378(9)
N6 Li2 2.063(14)
N7 C49 1.364(9)
N7 N8 1.457(9)
N7 Li2 2.092(14)
N8 C57 1.386(9)
N8 Li4 2.017(16)
C1 C2 1.410(11)
C1 C6 1.427(11)
C2 C3 1.396(12)
C3 C4 1.368(12)
C3 C7 1.491(13)
C4 C5 1.405(13)
C5 C6 1.386(11)
C5 C8 1.534(10)
C8 F4' 1.237(13)
C8 F6' 1.259(13)
C8 F4 1.3099
C8 F5 1.3099
C8 F6 1.3100
C8 F5' 1.457(13)
C9 C14 1.402(11)
C9 C10 1.405(11)
C10 C11 1.390(11)
C11 C12 1.395(15)
C11 C15 1.473(13)
C12 C13 1.369(14)
C13 C14 1.369(11)
C13 C16 1.499(14)
C17 C22 1.403(11)
C17 C18 1.412(11)
C18 C19 1.368(11)
C19 C20 1.388(13)
C19 C23 1.487(14)
C20 C21 1.382(13)
C21 C22 1.382(11)
C21 C24 1.498(13)
C25 C30 1.398(12)
C25 C26 1.403(11)
C26 C27 1.376(12)
C27 C28 1.383(15)
C27 C31 1.550(12)
C28 C29 1.395(14)
C29 C30 1.405(12)
C29 C32 1.503(15)
C31 F19' 1.008(17)
C31 F21 1.3099
C31 F20 1.3100
C31 F19 1.3100
C31 F21' 1.46(2)
C31 F20' 1.587(18)
C33 C38 1.411(11)
C33 C34 1.417(11)
C34 C35 1.387(10)
C35 C36 1.395(13)
C35 C39 1.488(13)
C36 C37 1.398(13)
C37 C38 1.380(11)
C37 C40 1.495(13)
C41 C46 1.391(11)
C41 C42 1.426(12)
C42 C43 1.387(11)
C43 C44 1.380(12)
C43 C47 1.478(13)
C44 C45 1.380(13)
C45 C46 1.417(11)
C45 C48 1.478(12)
C49 C50 1.413(11)
C49 C54 1.441(11)
C50 C51 1.394(12)
C51 C52 1.430(15)
C51 C55 1.569(12)
C52 C53 1.358(13)
C53 C54 1.367(10)
C53 C56 1.523(13)
C55 F37' 0.943(19)
C55 F38 1.3099
C55 F39 1.3101
C55 F37 1.3101
C55 F39' 1.503(15)
C55 F38' 1.586(18)
C57 C62 1.401(11)
C57 C58 1.418(11)
C58 C59 1.372(11)
C59 C60 1.398(12)
C59 C63 1.512(12)
C60 C61 1.393(13)
C61 C62 1.391(11)
C61 C64 1.551(11)
C64 F46' 1.237(14)
C64 F48' 1.261(11)
C64 F47 1.3100
C64 F48 1.3101
C64 F46 1.3103
C64 F47' 1.464(13)
C65 C66 1.483(13)
C67 C68 1.513(14)
O2 C71 1.33(2)
O2 C69' 1.413(12)
O2 C71' 1.482(16)
O2 C69 1.523(16)
O2 Li4 1.916(16)
C69 C70 1.476(16)
C69 Li4 2.77(2)
C71 C72 1.568(17)
C69' C70 1.533(16)
C71' C72 1.422(17)
C71' Li4 2.68(2)
C73 C74 1.453(15)
C75 C76 1.499(14)
C77 C78 1.520(14)
C79 C80 1.512(14)

loop_
_platon_squeeze_void_nr
_platon_squeeze_void_average_x
_platon_squeeze_void_average_y
_platon_squeeze_void_average_z
_platon_squeeze_void_volume
_platon_squeeze_void_count_electrons
_platon_squeeze_void_content
1 0.000 0.500 0.000 1016 351 ' '
2 -0.006 0.244 0.231 11 1 ' '
3 0.006 0.756 0.769 11 2 ' '
4 0.500 1.000 0.500 1016 350 ' '
5 0.494 0.256 0.731 11 1 ' '
6 0.506 0.744 0.269 11 2 ' '
